data_7121772
loop_
_publ_author_name
'Li, Feng'
'Hu, Peng'
'Sun, Mingming'
'Li, Chunju'
'Jia, Xueshun'
'Li, Jian'

_publ_section_title
;
 Ytterbium and silver co-catalyzed synthesis of pyrrole-fused bicyclic
 skeletons from enynones and isocyanides.
;
_journal_issue 49
_journal_name_full 'Chemical communications (Cambridge, England)'
_journal_page_first 6412
_journal_page_last 6415
_journal_paper_doi 10.1039/c8cc03475c
_journal_volume 54
_journal_year 2018
_chemical_formula_sum 'C32 H30 N2 O2'
_chemical_formula_weight 474.58
_space_group_IT_number 2
_space_group_name_Hall '-P 1'
_space_group_name_H-M_alt 'P -1'
_symmetry_cell_setting triclinic
_symmetry_space_group_name_Hall '-P 1'
_symmetry_space_group_name_H-M 'P -1'
_atom_sites_solution_hydrogens geom
_atom_sites_solution_primary direct
_atom_sites_solution_secondary difmap
_audit_block_doi 10.5517/ccdc.csd.cc1zh94x
_audit_creation_method SHELXL-97
_audit_update_record
;
2018-03-23 deposited with the CCDC.
2018-05-30 downloaded from the CCDC.
;
_cell_angle_alpha 83.497(8)
_cell_angle_beta 82.328(7)
_cell_angle_gamma 88.609(8)
_cell_formula_units_Z 2
_cell_length_a 7.925(5)
_cell_length_b 12.453(7)
_cell_length_c 13.592(8)
_cell_measurement_reflns_used 1543
_cell_measurement_temperature 296(2)
_cell_measurement_theta_max 22.53
_cell_measurement_theta_min 2.36
_cell_volume 1320.8(14)
_computing_cell_refinement 'Bruker SAINT'
_computing_data_collection 'Bruker APEX2'
_computing_data_reduction 'Bruker SAINT'
_computing_molecular_graphics 'Bruker SHELXTL'
_computing_publication_material 'Bruker SHELXTL'
_computing_structure_refinement 'SHELXL-97 (Sheldrick, 2008)'
_computing_structure_solution 'SHELXS-97 (Sheldrick, 2008)'
_diffrn_ambient_temperature 296(2)
_diffrn_measured_fraction_theta_full 0.971
_diffrn_measured_fraction_theta_max 0.971
_diffrn_measurement_device_type 'Bruker APEX-II CCD'
_diffrn_measurement_method '\f and \w scans'
_diffrn_radiation_monochromator graphite
_diffrn_radiation_source 'fine-focus sealed tube'
_diffrn_radiation_type MoK\a
_diffrn_radiation_wavelength 0.71073
_diffrn_reflns_av_R_equivalents 0.0235
_diffrn_reflns_av_sigmaI/netI 0.0558
_diffrn_reflns_limit_h_max 9
_diffrn_reflns_limit_h_min -9
_diffrn_reflns_limit_k_max 14
_diffrn_reflns_limit_k_min -13
_diffrn_reflns_limit_l_max 14
_diffrn_reflns_limit_l_min -16
_diffrn_reflns_number 6730
_diffrn_reflns_theta_full 25.05
_diffrn_reflns_theta_max 25.05
_diffrn_reflns_theta_min 2.11
_exptl_absorpt_coefficient_mu 0.074
_exptl_absorpt_correction_T_max 0.9948
_exptl_absorpt_correction_T_min 0.9809
_exptl_absorpt_correction_type multi-scan
_exptl_absorpt_process_details sadabs
_exptl_crystal_density_diffrn 1.193
_exptl_crystal_density_meas ??
_exptl_crystal_density_method 'not measured'
_exptl_crystal_F_000 504
_exptl_crystal_size_max 0.26
_exptl_crystal_size_mid 0.15
_exptl_crystal_size_min 0.07
_refine_diff_density_max 0.494
_refine_diff_density_min -0.233
_refine_diff_density_rms 0.079
_refine_ls_extinction_coef 0.025(7)
_refine_ls_extinction_expression Fc^*^=kFc[1+0.001xFc^2^\l^3^/sin(2\q)]^-1/4^
_refine_ls_extinction_method SHELXL
_refine_ls_goodness_of_fit_ref 0.987
_refine_ls_hydrogen_treatment constr
_refine_ls_matrix_type full
_refine_ls_number_parameters 332
_refine_ls_number_reflns 4551
_refine_ls_number_restraints 0
_refine_ls_restrained_S_all 0.987
_refine_ls_R_factor_all 0.1218
_refine_ls_R_factor_gt 0.0833
_refine_ls_shift/su_max 0.000
_refine_ls_shift/su_mean 0.000
_refine_ls_structure_factor_coef Fsqd
_refine_ls_weighting_details 'calc w=1/[\s^2^(Fo^2^)+(0.1862P)^2^+0.0000P] where P=(Fo^2^+2Fc^2^)/3'
_refine_ls_weighting_scheme calc
_refine_ls_wR_factor_gt 0.2304
_refine_ls_wR_factor_ref 0.2734
_reflns_number_gt 2730
_reflns_number_total 4551
_reflns_threshold_expression >2sigma(I)
_cod_data_source_file c8cc03475c2.cif
_cod_data_source_block 161220b_0m
_cod_depositor_comments
;
The following automatic conversions were performed:

'_symmetry_cell_setting' value 'Triclinic' changed to 'triclinic'
according to
/home/data/users/saulius/crontab/automatic-downloads/rss-feeds/RSC/lib/dictionaries/cif_core.dic
dictionary named 'cif_core.dic' version 2.4.2 from 2011-04-26.

Automatic conversion script
Id: cif_fix_values 4973 2017-02-22 13:04:09Z antanas 

 Adding full bibliography for 7121772--7121773.cif.
;
_cod_original_cell_volume 1320.7(13)
_cod_original_sg_symbol_H-M P-1
_cod_database_code 7121772

loop_
_symmetry_equiv_pos_as_xyz
'x, y, z'
'-x, -y, -z'

loop_
_atom_site_label
_atom_site_type_symbol
_atom_site_fract_x
_atom_site_fract_y
_atom_site_fract_z
_atom_site_U_iso_or_equiv
_atom_site_adp_type
_atom_site_occupancy
_atom_site_symmetry_multiplicity
_atom_site_calc_flag
_atom_site_refinement_flags
C1 C -0.0862(5) 0.2241(3) 0.5730(3) 0.0666(10) Uani 1 1 d .
H1 H -0.0321 0.2889 0.5756 0.080 Uiso 1 1 calc R
C2 C -0.1924(5) 0.2172(4) 0.5011(3) 0.0798(12) Uani 1 1 d .
H2 H -0.2107 0.2772 0.4564 0.096 Uiso 1 1 calc R
C3 C -0.2701(6) 0.1220(4) 0.4962(3) 0.0891(13) Uani 1 1 d .
H3 H -0.3417 0.1169 0.4480 0.107 Uiso 1 1 calc R
C4 C -0.2429(7) 0.0342(4) 0.5619(4) 0.1110(18) Uani 1 1 d .
H4 H -0.2958 -0.0307 0.5580 0.133 Uiso 1 1 calc R
C5 C -0.1383(7) 0.0407(3) 0.6337(3) 0.0965(16) Uani 1 1 d .
H5 H -0.1205 -0.0199 0.6779 0.116 Uiso 1 1 calc R
C6 C -0.0593(4) 0.1367(3) 0.6405(2) 0.0570(9) Uani 1 1 d .
C7 C 0.0456(4) 0.1445(3) 0.7182(2) 0.0579(9) Uani 1 1 d .
C8 C 0.1226(4) 0.1504(3) 0.7871(2) 0.0541(8) Uani 1 1 d .
C9 C 0.2015(4) 0.1469(2) 0.8759(2) 0.0475(8) Uani 1 1 d .
C10 C 0.2309(4) 0.0413(2) 0.9296(2) 0.0491(8) Uani 1 1 d .
C11 C 0.2736(4) 0.0335(2) 1.0225(2) 0.0470(8) Uani 1 1 d .
C12 C 0.2842(4) 0.2267(2) 1.0178(2) 0.0476(8) Uani 1 1 d .
C13 C 0.2317(4) 0.2369(2) 0.9183(2) 0.0486(8) Uani 1 1 d .
C14 C 0.2060(4) 0.3826(2) 0.7787(2) 0.0523(8) Uani 1 1 d .
C15 C 0.0586(5) 0.4372(3) 0.7554(3) 0.0629(10) Uani 1 1 d .
C16 C 0.0577(7) 0.4834(3) 0.6566(4) 0.0866(14) Uani 1 1 d .
H16 H -0.0376 0.5220 0.6387 0.104 Uiso 1 1 calc R
C17 C 0.1953(9) 0.4724(4) 0.5862(3) 0.1013(18) Uani 1 1 d .
H17 H 0.1921 0.5022 0.5205 0.122 Uiso 1 1 calc R
C18 C 0.3374(8) 0.4180(4) 0.6119(3) 0.0933(15) Uani 1 1 d .
H18 H 0.4304 0.4118 0.5632 0.112 Uiso 1 1 calc R
C19 C 0.3462(5) 0.3720(3) 0.7081(3) 0.0699(10) Uani 1 1 d .
C20 C -0.0912(6) 0.4453(4) 0.8325(4) 0.1014(15) Uani 1 1 d .
H20A H -0.1231 0.3743 0.8635 0.152 Uiso 1 1 calc R
H20B H -0.1846 0.4784 0.8016 0.152 Uiso 1 1 calc R
H20C H -0.0630 0.4885 0.8820 0.152 Uiso 1 1 calc R
C21 C 0.5085(6) 0.3160(5) 0.7353(4) 0.1171(18) Uani 1 1 d .
H21A H 0.5321 0.3361 0.7982 0.176 Uiso 1 1 calc R
H21B H 0.6014 0.3374 0.6845 0.176 Uiso 1 1 calc R
H21C H 0.4947 0.2391 0.7404 0.176 Uiso 1 1 calc R
C22 C 0.3567(4) 0.3067(2) 1.1561(2) 0.0490(8) Uani 1 1 d .
C23 C 0.2390(4) 0.2777(3) 1.2402(2) 0.0569(9) Uani 1 1 d .
C24 C 0.2885(5) 0.2834(3) 1.3336(3) 0.0707(11) Uani 1 1 d .
H24 H 0.2126 0.2627 1.3906 0.085 Uiso 1 1 calc R
C25 C 0.4476(6) 0.3190(3) 1.3436(3) 0.0769(12) Uani 1 1 d .
H25 H 0.4786 0.3221 1.4069 0.092 Uiso 1 1 calc R
C26 C 0.5599(5) 0.3497(3) 1.2607(3) 0.0712(11) Uani 1 1 d .
H26 H 0.6667 0.3745 1.2682 0.085 Uiso 1 1 calc R
C27 C 0.5183(4) 0.3449(3) 1.1655(3) 0.0563(9) Uani 1 1 d .
C28 C 0.0614(5) 0.2456(3) 1.2306(3) 0.0781(11) Uani 1 1 d .
H28A H 0.0135 0.2981 1.1845 0.117 Uiso 1 1 calc R
H28B H -0.0070 0.2422 1.2947 0.117 Uiso 1 1 calc R
H28C H 0.0639 0.1760 1.2064 0.117 Uiso 1 1 calc R
C29 C 0.6433(5) 0.3793(3) 1.0737(3) 0.0781(11) Uani 1 1 d .
H29A H 0.7457 0.4044 1.0937 0.117 Uiso 1 1 calc R
H29B H 0.5938 0.4364 1.0330 0.117 Uiso 1 1 calc R
H29C H 0.6696 0.3189 1.0362 0.117 Uiso 1 1 calc R
C30 C 0.3058(5) -0.0650(3) 1.0904(2) 0.0606(9) Uani 1 1 d .
H30A H 0.2097 -0.0778 1.1412 0.091 Uiso 1 1 calc R
H30B H 0.4057 -0.0548 1.1211 0.091 Uiso 1 1 calc R
H30C H 0.3229 -0.1260 1.0528 0.091 Uiso 1 1 calc R
C31 C 0.2209(5) -0.0599(3) 0.8815(3) 0.0604(9) Uani 1 1 d .
C32 C 0.3245(6) -0.0663(3) 0.7822(3) 0.0787(12) Uani 1 1 d .
H32A H 0.4339 -0.0976 0.7916 0.118 Uiso 1 1 calc R
H32B H 0.3393 0.0051 0.7474 0.118 Uiso 1 1 calc R
H32C H 0.2671 -0.1103 0.7437 0.118 Uiso 1 1 calc R
N1 N 0.2128(4) 0.3418(2) 0.88031(19) 0.0622(8) Uani 1 1 d .
H1A H 0.2040 0.3888 0.9225 0.075 Uiso 1 1 calc R
N2 N 0.3118(4) 0.3106(2) 1.05830(18) 0.0538(7) Uani 1 1 d .
O1 O 0.2998(3) 0.12544(15) 1.06667(14) 0.0498(6) Uani 1 1 d .
O2 O 0.1397(4) -0.1359(2) 0.9247(2) 0.0882(9) Uani 1 1 d .

loop_
_atom_site_aniso_label
_atom_site_aniso_U_11
_atom_site_aniso_U_22
_atom_site_aniso_U_33
_atom_site_aniso_U_23
_atom_site_aniso_U_13
_atom_site_aniso_U_12
C1 0.079(3) 0.070(2) 0.053(2) -0.0030(18) -0.0177(18) -0.0095(19)
C2 0.093(3) 0.086(3) 0.063(2) 0.002(2) -0.029(2) 0.004(2)
C3 0.098(3) 0.114(4) 0.066(3) -0.018(2) -0.041(2) -0.003(3)
C4 0.157(5) 0.085(3) 0.109(4) -0.013(3) -0.076(4) -0.030(3)
C5 0.148(4) 0.060(2) 0.093(3) 0.003(2) -0.067(3) -0.019(3)
C6 0.070(2) 0.062(2) 0.0423(18) -0.0090(15) -0.0180(16) -0.0008(17)
C7 0.071(2) 0.057(2) 0.0482(19) -0.0088(15) -0.0173(17) -0.0019(16)
C8 0.064(2) 0.0537(19) 0.0470(19) -0.0092(15) -0.0133(16) -0.0009(15)
C9 0.0569(19) 0.0452(17) 0.0434(18) -0.0087(13) -0.0134(14) -0.0022(13)
C10 0.0499(18) 0.0506(18) 0.0495(19) -0.0120(14) -0.0102(14) -0.0030(14)
C11 0.0507(18) 0.0407(16) 0.0513(19) -0.0081(13) -0.0097(14) -0.0057(13)
C12 0.0589(19) 0.0441(17) 0.0412(17) -0.0048(13) -0.0110(14) -0.0039(14)
C13 0.061(2) 0.0466(17) 0.0405(17) -0.0078(13) -0.0113(14) -0.0009(14)
C14 0.076(2) 0.0422(17) 0.0409(18) -0.0063(13) -0.0149(16) -0.0027(15)
C15 0.079(3) 0.0457(18) 0.067(2) -0.0012(16) -0.027(2) -0.0035(17)
C16 0.131(4) 0.052(2) 0.085(3) 0.009(2) -0.058(3) -0.007(2)
C17 0.189(6) 0.071(3) 0.047(3) 0.012(2) -0.035(3) -0.037(3)
C18 0.151(5) 0.075(3) 0.050(3) -0.009(2) 0.008(3) -0.029(3)
C19 0.087(3) 0.062(2) 0.060(2) -0.0123(18) -0.001(2) -0.0073(19)
C20 0.082(3) 0.083(3) 0.132(4) 0.000(3) -0.002(3) 0.013(2)
C21 0.081(3) 0.134(5) 0.130(5) -0.017(4) 0.011(3) 0.009(3)
C22 0.068(2) 0.0391(16) 0.0444(18) -0.0088(13) -0.0188(16) 0.0019(14)
C23 0.072(2) 0.0522(19) 0.050(2) -0.0127(15) -0.0171(17) 0.0017(16)
C24 0.094(3) 0.075(2) 0.047(2) -0.0137(17) -0.0167(19) 0.012(2)
C25 0.099(3) 0.084(3) 0.059(2) -0.028(2) -0.038(2) 0.017(2)
C26 0.077(3) 0.066(2) 0.081(3) -0.026(2) -0.037(2) 0.0023(19)
C27 0.065(2) 0.0413(17) 0.067(2) -0.0138(15) -0.0182(17) 0.0033(14)
C28 0.074(3) 0.087(3) 0.075(3) -0.010(2) -0.011(2) -0.010(2)
C29 0.079(3) 0.062(2) 0.093(3) -0.002(2) -0.016(2) -0.0078(19)
C30 0.075(2) 0.0496(19) 0.057(2) 0.0031(16) -0.0159(17) -0.0057(16)
C31 0.073(2) 0.050(2) 0.065(2) -0.0154(17) -0.0217(18) -0.0016(17)
C32 0.098(3) 0.070(3) 0.074(3) -0.030(2) -0.017(2) 0.012(2)
N1 0.102(2) 0.0429(15) 0.0444(16) -0.0063(12) -0.0203(15) 0.0047(14)
N2 0.0761(19) 0.0441(15) 0.0451(16) -0.0091(12) -0.0187(13) -0.0013(12)
O1 0.0701(14) 0.0404(12) 0.0420(12) -0.0067(9) -0.0164(10) 0.0000(9)
O2 0.120(2) 0.0570(16) 0.092(2) -0.0149(15) -0.0176(17) -0.0283(16)

loop_
_atom_type_symbol
_atom_type_description
_atom_type_scat_dispersion_real
_atom_type_scat_dispersion_imag
_atom_type_scat_source
C C 0.0033 0.0016 'International Tables Vol C Tables 4.2.6.8 and 6.1.1.4'
H H 0.0000 0.0000 'International Tables Vol C Tables 4.2.6.8 and 6.1.1.4'
N N 0.0061 0.0033 'International Tables Vol C Tables 4.2.6.8 and 6.1.1.4'
O O 0.0106 0.0060 'International Tables Vol C Tables 4.2.6.8 and 6.1.1.4'

loop_
_geom_angle_atom_site_label_1
_geom_angle_atom_site_label_2
_geom_angle_atom_site_label_3
_geom_angle
C6 C1 C2 121.1(4)
C6 C1 H1 119.4
C2 C1 H1 119.4
C3 C2 C1 119.6(4)
C3 C2 H2 120.2
C1 C2 H2 120.2
C2 C3 C4 119.9(4)
C2 C3 H3 120.0
C4 C3 H3 120.0
C3 C4 C5 120.7(4)
C3 C4 H4 119.6
C5 C4 H4 119.6
C4 C5 C6 120.3(4)
C4 C5 H5 119.9
C6 C5 H5 119.9
C1 C6 C5 118.3(3)
C1 C6 C7 121.4(3)
C5 C6 C7 120.3(3)
C8 C7 C6 175.5(4)
C7 C8 C9 172.9(4)
C13 C9 C8 122.9(3)
C13 C9 C10 118.7(3)
C8 C9 C10 118.0(3)
C11 C10 C9 120.5(3)
C11 C10 C31 118.5(3)
C9 C10 C31 121.0(3)
C10 C11 O1 120.6(3)
C10 C11 C30 129.1(3)
O1 C11 C30 110.3(3)
N2 C12 O1 121.2(3)
N2 C12 C13 120.3(3)
O1 C12 C13 118.5(2)
C9 C13 N1 127.5(3)
C9 C13 C12 119.9(3)
N1 C13 C12 112.5(3)
C19 C14 C15 122.4(3)
C19 C14 N1 119.8(3)
C15 C14 N1 117.7(3)
C14 C15 C16 117.3(4)
C14 C15 C20 121.1(3)
C16 C15 C20 121.7(4)
C17 C16 C15 120.7(4)
C17 C16 H16 119.6
C15 C16 H16 119.6
C18 C17 C16 120.3(4)
C18 C17 H17 119.9
C16 C17 H17 119.9
C17 C18 C19 121.5(5)
C17 C18 H18 119.2
C19 C18 H18 119.2
C18 C19 C14 117.9(4)
C18 C19 C21 120.3(4)
C14 C19 C21 121.8(4)
C15 C20 H20A 109.5
C15 C20 H20B 109.5
H20A C20 H20B 109.5
C15 C20 H20C 109.5
H20A C20 H20C 109.5
H20B C20 H20C 109.5
C19 C21 H21A 109.5
C19 C21 H21B 109.5
H21A C21 H21B 109.5
C19 C21 H21C 109.5
H21A C21 H21C 109.5
H21B C21 H21C 109.5
C23 C22 C27 120.9(3)
C23 C22 N2 121.5(3)
C27 C22 N2 117.2(3)
C24 C23 C22 118.2(3)
C24 C23 C28 120.6(4)
C22 C23 C28 121.2(3)
C25 C24 C23 121.3(4)
C25 C24 H24 119.4
C23 C24 H24 119.4
C26 C25 C24 119.9(3)
C26 C25 H25 120.1
C24 C25 H25 120.1
C25 C26 C27 121.4(4)
C25 C26 H26 119.3
C27 C26 H26 119.3
C26 C27 C22 118.2(3)
C26 C27 C29 121.2(3)
C22 C27 C29 120.6(3)
C23 C28 H28A 109.5
C23 C28 H28B 109.5
H28A C28 H28B 109.5
C23 C28 H28C 109.5
H28A C28 H28C 109.5
H28B C28 H28C 109.5
C27 C29 H29A 109.5
C27 C29 H29B 109.5
H29A C29 H29B 109.5
C27 C29 H29C 109.5
H29A C29 H29C 109.5
H29B C29 H29C 109.5
C11 C30 H30A 109.5
C11 C30 H30B 109.5
H30A C30 H30B 109.5
C11 C30 H30C 109.5
H30A C30 H30C 109.5
H30B C30 H30C 109.5
O2 C31 C32 121.6(3)
O2 C31 C10 120.6(3)
C32 C31 C10 117.6(3)
C31 C32 H32A 109.5
C31 C32 H32B 109.5
H32A C32 H32B 109.5
C31 C32 H32C 109.5
H32A C32 H32C 109.5
H32B C32 H32C 109.5
C13 N1 C14 127.4(3)
C13 N1 H1A 116.3
C14 N1 H1A 116.3
C12 N2 C22 123.2(3)
C12 O1 C11 121.7(2)

loop_
_geom_bond_atom_site_label_1
_geom_bond_atom_site_label_2
_geom_bond_distance
C1 C6 1.373(5)
C1 C2 1.382(5)
C1 H1 0.9300
C2 C3 1.361(6)
C2 H2 0.9300
C3 C4 1.363(6)
C3 H3 0.9300
C4 C5 1.372(6)
C4 H4 0.9300
C5 C6 1.382(5)
C5 H5 0.9300
C6 C7 1.441(4)
C7 C8 1.194(4)
C8 C9 1.427(4)
C9 C13 1.357(4)
C9 C10 1.461(4)
C10 C11 1.342(4)
C10 C31 1.493(4)
C11 O1 1.384(3)
C11 C30 1.488(4)
C12 N2 1.271(4)
C12 O1 1.368(4)
C12 C13 1.459(4)
C13 N1 1.361(4)
C14 C19 1.382(5)
C14 C15 1.392(5)
C14 N1 1.425(4)
C15 C16 1.401(5)
C15 C20 1.484(6)
C16 C17 1.367(7)
C16 H16 0.9300
C17 C18 1.365(7)
C17 H17 0.9300
C18 C19 1.377(6)
C18 H18 0.9300
C19 C21 1.517(7)
C20 H20A 0.9600
C20 H20B 0.9600
C20 H20C 0.9600
C21 H21A 0.9600
C21 H21B 0.9600
C21 H21C 0.9600
C22 C23 1.395(5)
C22 C27 1.403(5)
C22 N2 1.417(4)
C23 C24 1.387(5)
C23 C28 1.499(5)
C24 C25 1.375(6)
C24 H24 0.9300
C25 C26 1.364(6)
C25 H25 0.9300
C26 C27 1.385(5)
C26 H26 0.9300
C27 C29 1.513(5)
C28 H28A 0.9600
C28 H28B 0.9600
C28 H28C 0.9600
C29 H29A 0.9600
C29 H29B 0.9600
C29 H29C 0.9600
C30 H30A 0.9600
C30 H30B 0.9600
C30 H30C 0.9600
C31 O2 1.207(4)
C31 C32 1.492(5)
C32 H32A 0.9600
C32 H32B 0.9600
C32 H32C 0.9600
N1 H1A 0.8600

loop_
_geom_torsion_atom_site_label_1
_geom_torsion_atom_site_label_2
_geom_torsion_atom_site_label_3
_geom_torsion_atom_site_label_4
_geom_torsion
C6 C1 C2 C3 -0.9(6)
C1 C2 C3 C4 0.0(8)
C2 C3 C4 C5 0.3(9)
C3 C4 C5 C6 0.2(9)
C2 C1 C6 C5 1.4(6)
C2 C1 C6 C7 -177.4(4)
C4 C5 C6 C1 -1.0(7)
C4 C5 C6 C7 177.8(5)
C1 C6 C7 C8 110(5)
C5 C6 C7 C8 -69(5)
C6 C7 C8 C9 42(7)
C7 C8 C9 C13 -132(3)
C7 C8 C9 C10 40(3)
C13 C9 C10 C11 5.3(5)
C8 C9 C10 C11 -167.1(3)
C13 C9 C10 C31 -172.3(3)
C8 C9 C10 C31 15.2(4)
C9 C10 C11 O1 -3.7(5)
C31 C10 C11 O1 174.0(3)
C9 C10 C11 C30 178.8(3)
C31 C10 C11 C30 -3.5(5)
C8 C9 C13 N1 -8.2(5)
C10 C9 C13 N1 179.7(3)
C8 C9 C13 C12 169.0(3)
C10 C9 C13 C12 -3.0(5)
N2 C12 C13 C9 -179.6(3)
O1 C12 C13 C9 -0.7(5)
N2 C12 C13 N1 -2.0(4)
O1 C12 C13 N1 176.9(3)
C19 C14 C15 C16 -0.9(5)
N1 C14 C15 C16 175.7(3)
C19 C14 C15 C20 178.7(4)
N1 C14 C15 C20 -4.6(5)
C14 C15 C16 C17 1.5(5)
C20 C15 C16 C17 -178.2(4)
C15 C16 C17 C18 -1.4(6)
C16 C17 C18 C19 0.6(7)
C17 C18 C19 C14 0.0(6)
C17 C18 C19 C21 -177.5(4)
C15 C14 C19 C18 0.2(5)
N1 C14 C19 C18 -176.4(3)
C15 C14 C19 C21 177.6(4)
N1 C14 C19 C21 1.0(5)
C27 C22 C23 C24 -2.5(5)
N2 C22 C23 C24 -175.3(3)
C27 C22 C23 C28 174.9(3)
N2 C22 C23 C28 2.1(5)
C22 C23 C24 C25 1.5(5)
C28 C23 C24 C25 -176.0(4)
C23 C24 C25 C26 0.1(6)
C24 C25 C26 C27 -0.7(6)
C25 C26 C27 C22 -0.3(5)
C25 C26 C27 C29 179.9(3)
C23 C22 C27 C26 2.0(5)
N2 C22 C27 C26 175.1(3)
C23 C22 C27 C29 -178.2(3)
N2 C22 C27 C29 -5.1(4)
C11 C10 C31 O2 50.5(5)
C9 C10 C31 O2 -131.8(4)
C11 C10 C31 C32 -125.1(4)
C9 C10 C31 C32 52.6(4)
C9 C13 N1 C14 -19.9(6)
C12 C13 N1 C14 162.7(3)
C19 C14 N1 C13 -64.0(5)
C15 C14 N1 C13 119.2(4)
O1 C12 N2 C22 -1.3(5)
C13 C12 N2 C22 177.5(3)
C23 C22 N2 C12 -71.1(4)
C27 C22 N2 C12 115.8(4)
N2 C12 O1 C11 -178.6(3)
C13 C12 O1 C11 2.5(4)
C10 C11 O1 C12 -0.3(4)
C30 C11 O1 C12 177.7(3)
